data_1537889
loop_
_publ_author_name
'Bredol, M.'
'Leute, V.'

_publ_section_title
;
 The crystal structure of Ga2 Se2 Te.
;
_journal_name_full 'Physica Status Solidi, Sectio A: Applied Research'
_journal_page_first 7
_journal_page_last 10
_journal_volume 107
_journal_year 1988
_chemical_formula_sum 'Ga2 Se2 Te'
_space_group_IT_number 109
_symmetry_space_group_name_Hall 'I 4bw -2'
_symmetry_space_group_name_H-M 'I 41 m d'
_cell_angle_alpha 90
_cell_angle_beta 90
_cell_angle_gamma 90
_cell_formula_units_Z 4
_cell_length_a 7.261
_cell_length_b 7.261
_cell_length_c 10.72
_cell_volume 565.181
_citation_journal_id_ASTM PSSABA
_cod_data_source_file Bredol_PSSABA_1988_961.cif
_cod_data_source_block Ga2Se2Te1
_cod_original_cell_volume 565.1812
_cod_original_formula_sum 'Ga2 Se2 Te1'
_cod_database_code 1537889

loop_
_symmetry_equiv_pos_as_xyz
x,y,z
-y,x+1/2,z+1/4
-x+1/2,-y+1/2,z+1/2
y+1/2,-x,z+3/4
-x,y,z
-y,-x+1/2,z+1/4
x+1/2,-y+1/2,z+1/2
y+1/2,x,z+3/4
x+1/2,y+1/2,z+1/2
-y+1/2,x+1,z+3/4
-x+1,-y+1,z+1
y+1,-x+1/2,z+5/4
-x+1/2,y+1/2,z+1/2
-y+1/2,-x+1,z+3/4
x+1,-y+1,z+1
y+1,x+1/2,z+5/4

loop_
_atom_site_label
_atom_site_type_symbol
_atom_site_fract_x
_atom_site_fract_y
_atom_site_fract_z
_atom_site_occupancy
_atom_site_U_iso_or_equiv
Te1 Te-2 0 0 0.021 1 0.0
Ga1 Ga+3 0 0.2 0.41 1 0.0
Se1 Se-2 0 0.28 0.67 1 0.0
